data_7039711
loop_
_publ_author_name
'Saad, Suad T.'
'Metherell, Alexander J.'
'Baggaley, Elizabeth'
'Ward, Michael D.'

_publ_section_title
;
 Synthesis and photophysical properties of Ir(iii)/Re(i) dyads: control of
 Ir\\rightarrow Re photoinduced energy transfer.
;
_journal_issue 28
_journal_name_full 'Dalton transactions (Cambridge, England : 2003)'
_journal_page_first 11568
_journal_page_last 11579
_journal_paper_doi 10.1039/c6dt01614f
_journal_volume 45
_journal_year 2016
_chemical_formula_sum 'C51 H35 Cl F10 Ir N9 O3 P Re'
_chemical_formula_weight 1456.70
_chemical_name_systematic
;
 ?
;
_space_group_crystal_system triclinic
_space_group_IT_number 2
_space_group_name_Hall '-P 1'
_space_group_name_H-M_alt 'P -1'
_symmetry_space_group_name_Hall '-P 1'
_symmetry_space_group_name_H-M 'P -1'
_atom_sites_solution_hydrogens geom
_audit_creation_method SHELXL-2013
_audit_update_record
;
2016-04-25 deposited with the CCDC.
2016-06-27 downloaded from the CCDC.
;
_cell_angle_alpha 70.940(9)
_cell_angle_beta 74.193(8)
_cell_angle_gamma 75.254(8)
_cell_formula_units_Z 2
_cell_length_a 12.999(3)
_cell_length_b 14.835(3)
_cell_length_c 16.683(3)
_cell_measurement_reflns_used 9761
_cell_measurement_temperature 100(2)
_cell_measurement_theta_max 27.50
_cell_measurement_theta_min 2.64
_cell_volume 2876.9(10)
_computing_cell_refinement 'Bruker SAINT'
_computing_data_collection 'Bruker APEX2'
_computing_data_reduction 'Bruker SAINT'
_computing_molecular_graphics 'Bruker SHELXTL'
_computing_publication_material 'Bruker SHELXTL'
_computing_structure_refinement 'SHELXL-2013 (Sheldrick 2013)'
_computing_structure_solution 'SHELXS-97 (Sheldrick 2008)'
_diffrn_ambient_temperature 100(2)
_diffrn_measured_fraction_theta_full 0.998
_diffrn_measured_fraction_theta_max 0.990
_diffrn_measurement_device_type 'Bruker APEX-II CCD'
_diffrn_measurement_method '\f and \w scans'
_diffrn_radiation_type MoK\a
_diffrn_radiation_wavelength 0.71073
_diffrn_reflns_av_R_equivalents 0.0206
_diffrn_reflns_av_unetI/netI 0.0203
_diffrn_reflns_Laue_measured_fraction_full 0.998
_diffrn_reflns_Laue_measured_fraction_max 0.990
_diffrn_reflns_limit_h_max 16
_diffrn_reflns_limit_h_min -16
_diffrn_reflns_limit_k_max 18
_diffrn_reflns_limit_k_min -19
_diffrn_reflns_limit_l_max 21
_diffrn_reflns_limit_l_min -21
_diffrn_reflns_number 48371
_diffrn_reflns_point_group_measured_fraction_full 0.998
_diffrn_reflns_point_group_measured_fraction_max 0.990
_diffrn_reflns_theta_full 25.242
_diffrn_reflns_theta_max 27.536
_diffrn_reflns_theta_min 1.320
_diffrn_source 'sealed tube'
_exptl_absorpt_coefficient_mu 4.566
_exptl_absorpt_correction_T_max 0.7456
_exptl_absorpt_correction_T_min 0.5677
_exptl_absorpt_correction_type multi-scan
_exptl_absorpt_process_details sadabs
_exptl_crystal_colour yellow
_exptl_crystal_density_diffrn 1.682
_exptl_crystal_description block
_exptl_crystal_F_000 1404
_exptl_crystal_preparation Luminescent
_exptl_crystal_recrystallization_method 'Re-crystallisation from solvent'
_exptl_crystal_size_max 0.280
_exptl_crystal_size_mid 0.280
_exptl_crystal_size_min 0.270
_refine_diff_density_max 2.654
_refine_diff_density_min -0.955
_refine_diff_density_rms 0.171
_refine_ls_extinction_method none
_refine_ls_goodness_of_fit_ref 1.110
_refine_ls_hydrogen_treatment constr
_refine_ls_matrix_type full
_refine_ls_number_parameters 750
_refine_ls_number_reflns 13119
_refine_ls_number_restraints 102
_refine_ls_restrained_S_all 1.121
_refine_ls_R_factor_all 0.0302
_refine_ls_R_factor_gt 0.0267
_refine_ls_shift/su_max 0.002
_refine_ls_shift/su_mean 0.000
_refine_ls_structure_factor_coef Fsqd
_refine_ls_weighting_details 'w=1/[\s^2^(Fo^2^)+(0.0469P)^2^+6.4785P] where P=(Fo^2^+2Fc^2^)/3'
_refine_ls_weighting_scheme calc
_refine_ls_wR_factor_gt 0.0841
_refine_ls_wR_factor_ref 0.0856
_reflns_Friedel_coverage 0.000
_reflns_number_gt 11757
_reflns_number_total 13119
_reflns_threshold_expression 'I > 2\s(I)'
_cod_data_source_file c6dt01614f1.cif
_cod_data_source_block p-1_sqd
_cod_depositor_comments 'Adding full bibliography for 7039709--7039714.cif.'
_cod_original_cell_volume 2877.0(10)
_cod_database_code 7039711
_shelx_space_group_comment
;
The symmetry employed for this shelxl refinement is uniquely defined
by the following loop, which should always be used as a source of
symmetry information in preference to the above space-group names.
They are only intended as comments.
;
_shelx_estimated_absorpt_t_min 0.361
_shelx_estimated_absorpt_t_max 0.372
_shelxl_version_number 2013-4
_solvent_exptl_crystal_recrystallization_method 'MeCN / ether'

loop_
_space_group_symop_operation_xyz
'x, y, z'
'-x, -y, -z'

loop_
_atom_site_label
_atom_site_type_symbol
_atom_site_fract_x
_atom_site_fract_y
_atom_site_fract_z
_atom_site_U_iso_or_equiv
_atom_site_adp_type
_atom_site_occupancy
_atom_site_site_symmetry_order
_atom_site_calc_flag
_atom_site_refinement_flags_posn
_atom_site_refinement_flags_adp
_atom_site_refinement_flags_occupancy
_atom_site_disorder_assembly
_atom_site_disorder_group
Re2 Re 1.25397(2) 0.18423(2) 0.38265(2) 0.01882(5) Uani 1 1 d . . . . .
Ir1 Ir 0.64740(2) 0.51515(2) 0.20830(2) 0.01995(5) Uani 1 1 d . . . . .
Cl1 Cl 1.28238(8) 0.01719(8) 0.36974(7) 0.0315(2) Uani 1 1 d . . . . .
N11A N 0.6588(3) 0.6445(2) 0.1000(2) 0.0249(7) Uani 1 1 d . . . . .
C12A C 0.7602(3) 0.6597(3) 0.0572(3) 0.0258(8) Uani 1 1 d . . . . .
C13A C 0.7777(4) 0.7376(3) -0.0155(3) 0.0341(10) Uani 1 1 d . . . . .
H13A H 0.8496 0.7460 -0.0454 0.041 Uiso 1 1 calc R U . . .
C14A C 0.6889(4) 0.8030(4) -0.0439(3) 0.0384(11) Uani 1 1 d . . . . .
H14A H 0.6992 0.8567 -0.0936 0.046 Uiso 1 1 calc R U . . .
C15A C 0.5856(4) 0.7890(3) 0.0011(3) 0.0372(10) Uani 1 1 d . . . . .
H15A H 0.5237 0.8334 -0.0167 0.045 Uiso 1 1 calc R U . . .
C16A C 0.5735(3) 0.7095(3) 0.0724(3) 0.0288(9) Uani 1 1 d . . . . .
H16A H 0.5021 0.7003 0.1033 0.035 Uiso 1 1 calc R U . . .
N21A N 0.9145(3) 0.4545(3) 0.1780(2) 0.0251(7) Uani 1 1 d . . . . .
N22A N 0.8203(3) 0.5133(2) 0.1608(2) 0.0215(6) Uani 1 1 d . . . . .
C23A C 0.8488(3) 0.5880(3) 0.0923(3) 0.0255(8) Uani 1 1 d . . . . .
C24A C 0.9620(4) 0.5780(3) 0.0672(3) 0.0327(9) Uani 1 1 d . . . . .
H24A H 1.0030 0.6208 0.0215 0.039 Uiso 1 1 calc R U . . .
C25A C 1.0008(4) 0.4925(3) 0.1233(3) 0.0321(9) Uani 1 1 d . . . . .
H25A H 1.0752 0.4649 0.1237 0.039 Uiso 1 1 calc R U . . .
C26A C 0.9169(3) 0.3693(3) 0.2519(3) 0.0250(8) Uani 1 1 d . . . . .
H26A H 0.9809 0.3200 0.2377 0.030 Uiso 1 1 calc R U . . .
H26B H 0.8510 0.3416 0.2630 0.030 Uiso 1 1 calc R U . . .
N31A N 1.3060(2) 0.1124(2) 0.5068(2) 0.0205(6) Uani 1 1 d . . . . .
C32A C 1.2302(3) 0.0763(3) 0.5764(3) 0.0212(7) Uani 1 1 d . . . . .
C33A C 1.2526(3) 0.0327(3) 0.6586(3) 0.0257(8) Uani 1 1 d . . . . .
H33A H 1.1972 0.0101 0.7064 0.031 Uiso 1 1 calc R U . . .
C34A C 1.3573(4) 0.0228(3) 0.6696(3) 0.0293(9) Uani 1 1 d . . . . .
H34A H 1.3749 -0.0073 0.7252 0.035 Uiso 1 1 calc R U . . .
C35A C 1.4358(3) 0.0573(3) 0.5990(3) 0.0283(9) Uani 1 1 d . . . . .
H35A H 1.5082 0.0502 0.6050 0.034 Uiso 1 1 calc R U . . .
C36A C 1.4073(3) 0.1023(3) 0.5191(3) 0.0237(8) Uani 1 1 d . . . . .
H36A H 1.4612 0.1271 0.4710 0.028 Uiso 1 1 calc R U . . .
N41A N 1.0062(2) 0.1427(2) 0.4749(2) 0.0225(7) Uani 1 1 d . . . . .
N42A N 1.1098(2) 0.1426(2) 0.4773(2) 0.0204(6) Uani 1 1 d . . . . .
C43A C 1.1230(3) 0.0879(3) 0.5573(2) 0.0215(7) Uani 1 1 d . . . . .
C44A C 1.0285(3) 0.0532(3) 0.6057(3) 0.0268(8) Uani 1 1 d . . . . .
H44A H 1.0167 0.0130 0.6637 0.032 Uiso 1 1 calc R U . . .
C45A C 0.9563(3) 0.0897(3) 0.5516(3) 0.0264(8) Uani 1 1 d . . . . .
H45A H 0.8835 0.0795 0.5655 0.032 Uiso 1 1 calc R U . . .
C46A C 0.9564(3) 0.2099(3) 0.4044(3) 0.0220(7) Uani 1 1 d . . . . .
H46A H 0.8860 0.1929 0.4082 0.026 Uiso 1 1 calc R U . . .
H46B H 1.0041 0.2035 0.3483 0.026 Uiso 1 1 calc R U . . .
C51A C 0.9220(3) 0.3907(3) 0.3332(3) 0.0217(7) Uani 1 1 d . . . . .
C52A C 0.9376(3) 0.3142(3) 0.4073(3) 0.0216(7) Uani 1 1 d . . . . .
C53A C 0.9344(3) 0.3342(3) 0.4840(3) 0.0254(8) Uani 1 1 d . . . . .
H53A H 0.9435 0.2824 0.5346 0.030 Uiso 1 1 calc R U . . .
C54A C 0.9179(3) 0.4299(3) 0.4868(3) 0.0302(9) Uani 1 1 d . . . . .
H54A H 0.9144 0.4431 0.5396 0.036 Uiso 1 1 calc R U . . .
C55A C 0.9066(3) 0.5051(3) 0.4130(3) 0.0304(9) Uani 1 1 d . . . . .
H55A H 0.8972 0.5702 0.4146 0.036 Uiso 1 1 calc R U . . .
C56A C 0.9090(3) 0.4858(3) 0.3360(3) 0.0275(8) Uani 1 1 d . . . . .
H56A H 0.9017 0.5379 0.2852 0.033 Uiso 1 1 calc R U . . .
N11B N 0.6375(3) 0.4414(3) 0.1270(2) 0.0272(7) Uani 1 1 d . . . . .
C12B C 0.5358(4) 0.4346(3) 0.1247(3) 0.0305(9) Uani 1 1 d . . . . .
C13B C 0.5243(5) 0.3809(4) 0.0737(3) 0.0426(12) Uani 1 1 d . . . . .
H13B H 0.4538 0.3755 0.0719 0.051 Uiso 1 1 calc R U . . .
C14B C 0.6149(5) 0.3356(4) 0.0260(4) 0.0508(14) Uani 1 1 d . . . . .
H14B H 0.6068 0.2991 -0.0086 0.061 Uiso 1 1 calc R U . . .
C15B C 0.7162(5) 0.3436(4) 0.0289(3) 0.0465(13) Uani 1 1 d . . . . .
H15B H 0.7794 0.3131 -0.0036 0.056 Uiso 1 1 calc R U . . .
C16B C 0.7246(4) 0.3970(4) 0.0802(3) 0.0361(10) Uani 1 1 d . . . . .
H16B H 0.7949 0.4025 0.0824 0.043 Uiso 1 1 calc R U . . .
C21B C 0.4492(4) 0.4870(3) 0.1787(3) 0.0314(9) Uani 1 1 d . . . . .
C22B C 0.3380(4) 0.4997(4) 0.1840(3) 0.0418(12) Uani 1 1 d . . . . .
C23B C 0.2607(4) 0.5547(4) 0.2315(3) 0.0457(13) Uani 1 1 d . . . . .
H23B H 0.1854 0.5624 0.2334 0.055 Uiso 1 1 calc R U . . .
C24B C 0.2985(4) 0.5986(4) 0.2769(3) 0.0436(12) Uani 1 1 d . . . . .
C25B C 0.4075(4) 0.5878(4) 0.2769(3) 0.0348(10) Uani 1 1 d . . . . .
H25B H 0.4294 0.6179 0.3103 0.042 Uiso 1 1 calc R U . . .
C26B C 0.4848(3) 0.5319(3) 0.2274(3) 0.0288(9) Uani 1 1 d . . . . .
N11C N 0.6451(3) 0.5799(2) 0.3005(2) 0.0243(7) Uani 1 1 d . . . . .
C12C C 0.6371(3) 0.5221(3) 0.3839(2) 0.0214(7) Uani 1 1 d . . . . .
C13C C 0.6301(3) 0.5619(3) 0.4511(3) 0.0291(9) Uani 1 1 d . . . . .
H13C H 0.6227 0.5226 0.5094 0.035 Uiso 1 1 calc R U . . .
C14C C 0.6343(4) 0.6590(4) 0.4316(3) 0.0372(11) Uani 1 1 d . . . . .
H14C H 0.6294 0.6869 0.4766 0.045 Uiso 1 1 calc R U . . .
C15C C 0.6455(5) 0.7158(4) 0.3462(3) 0.0438(12) Uani 1 1 d . . . . .
H15C H 0.6500 0.7823 0.3319 0.053 Uiso 1 1 calc R U . . .
C16C C 0.6499(4) 0.6738(3) 0.2826(3) 0.0363(10) Uani 1 1 d . . . . .
H16C H 0.6566 0.7127 0.2242 0.044 Uiso 1 1 calc R U . . .
C21C C 0.6387(3) 0.4204(3) 0.3921(2) 0.0203(7) Uani 1 1 d . . . . .
C22C C 0.6404(3) 0.3440(3) 0.4683(3) 0.0258(8) Uani 1 1 d . . . . .
C23C C 0.6448(3) 0.2500(3) 0.4713(3) 0.0279(9) Uani 1 1 d . . . . .
H23C H 0.6460 0.1992 0.5237 0.033 Uiso 1 1 calc R U . . .
C24C C 0.6473(3) 0.2328(3) 0.3946(3) 0.0284(9) Uani 1 1 d . . . . .
C25C C 0.6465(3) 0.3034(3) 0.3165(3) 0.0255(8) Uani 1 1 d . . . . .
H25C H 0.6480 0.2871 0.2656 0.031 Uiso 1 1 calc R U . . .
C26C C 0.6434(3) 0.3997(3) 0.3136(3) 0.0215(7) Uani 1 1 d . . . . .
F24C F 0.6505(2) 0.13986(18) 0.39670(19) 0.0380(6) Uani 1 1 d . . . . .
F22C F 0.6383(2) 0.3617(2) 0.54344(16) 0.0371(6) Uani 1 1 d . . . . .
F24B F 0.2244(2) 0.6551(3) 0.3230(2) 0.0635(10) Uani 1 1 d . . . . .
F22B F 0.3013(3) 0.4567(3) 0.1394(2) 0.0584(9) Uani 1 1 d . . . . .
C11D C 1.2287(3) 0.3116(3) 0.4024(3) 0.0282(9) Uani 1 1 d . . . . .
O12D O 1.2158(3) 0.3837(3) 0.4107(2) 0.0457(8) Uani 1 1 d . . . . .
C21D C 1.3954(3) 0.2012(3) 0.3104(3) 0.0266(8) Uani 1 1 d . . . . .
O22D O 1.4789(3) 0.2090(3) 0.2661(2) 0.0417(8) Uani 1 1 d . . . . .
C31D C 1.2014(3) 0.2446(3) 0.2777(3) 0.0269(8) Uani 1 1 d . . . . .
O32D O 1.1740(3) 0.2831(3) 0.2128(2) 0.0410(8) Uani 1 1 d . . . . .
P1 P 0.95059(9) 0.14304(8) 0.14787(7) 0.0283(2) Uani 1 1 d D . . . .
F11 F 0.9489(3) 0.2573(2) 0.1095(2) 0.0545(8) Uani 1 1 d D . . . .
F12 F 0.9533(3) 0.0277(2) 0.1806(2) 0.0618(9) Uani 1 1 d D . . . .
F13 F 0.8432(7) 0.1511(7) 0.1209(7) 0.103(3) Uani 0.631(9) 1 d D U P A 1
F14 F 0.8850(7) 0.1528(5) 0.2413(4) 0.075(2) Uani 0.631(9) 1 d D U P A 1
F15 F 1.0589(6) 0.1329(5) 0.1785(6) 0.085(3) Uani 0.631(9) 1 d D U P A 1
F16 F 1.0181(9) 0.1340(6) 0.0560(4) 0.106(4) Uani 0.631(9) 1 d D U P A 1
F13' F 1.0771(6) 0.1133(9) 0.1116(11) 0.091(5) Uani 0.369(9) 1 d D U P A 2
F14' F 0.9312(15) 0.1423(11) 0.0555(7) 0.101(5) Uani 0.369(9) 1 d D U P A 2
F15' F 0.9688(15) 0.1370(8) 0.2353(6) 0.085(4) Uani 0.369(9) 1 d D U P A 2
F16' F 0.8238(6) 0.1660(9) 0.1771(10) 0.092(5) Uani 0.369(9) 1 d D U P A 2
N11S N 0.3144(5) 0.8213(5) 0.1005(5) 0.093(2) Uani 1 1 d D U . . .
C12S C 0.2668(10) 0.8524(10) 0.1599(8) 0.082(3) Uani 0.595(11) 1 d D U P B 1
C13S C 0.2056(12) 0.8905(11) 0.2327(9) 0.099(5) Uani 0.595(11) 1 d D U P B 1
H13D H 0.1858 0.9613 0.2122 0.148 Uiso 0.595(11) 1 calc R U P B 1
H13E H 0.2504 0.8734 0.2760 0.148 Uiso 0.595(11) 1 calc R U P B 1
H13F H 0.1395 0.8626 0.2589 0.148 Uiso 0.595(11) 1 calc R U P B 1
C12' C 0.2258(8) 0.8565(16) 0.0930(16) 0.102(4) Uani 0.405(11) 1 d D U P B 2
C13' C 0.1085(9) 0.891(3) 0.100(3) 0.177(12) Uani 0.405(11) 1 d D U P B 2
H13G H 0.0696 0.8400 0.1412 0.266 Uiso 0.405(11) 1 calc R U P B 2
H13H H 0.0906 0.9063 0.0431 0.266 Uiso 0.405(11) 1 calc R U P B 2
H13I H 0.0867 0.9490 0.1207 0.266 Uiso 0.405(11) 1 calc R U P B 2

loop_
_atom_site_aniso_label
_atom_site_aniso_U_11
_atom_site_aniso_U_22
_atom_site_aniso_U_33
_atom_site_aniso_U_23
_atom_site_aniso_U_13
_atom_site_aniso_U_12
Re2 0.01613(7) 0.02107(8) 0.01914(8) -0.00457(6) -0.00244(5) -0.00578(5)
Ir1 0.02512(8) 0.02082(8) 0.01688(8) -0.00707(6) -0.00475(6) -0.00641(6)
Cl1 0.0240(4) 0.0340(5) 0.0407(6) -0.0170(5) -0.0034(4) -0.0074(4)
N11A 0.0312(17) 0.0236(17) 0.0202(16) -0.0066(13) -0.0060(13) -0.0039(13)
C12A 0.031(2) 0.025(2) 0.023(2) -0.0077(16) -0.0049(15) -0.0064(16)
C13A 0.037(2) 0.033(2) 0.027(2) -0.0028(18) -0.0016(18) -0.0089(18)
C14A 0.046(3) 0.030(2) 0.032(2) 0.0016(19) -0.009(2) -0.006(2)
C15A 0.040(2) 0.032(2) 0.035(2) -0.005(2) -0.013(2) 0.0009(19)
C16A 0.031(2) 0.030(2) 0.025(2) -0.0077(17) -0.0080(16) -0.0034(17)
N21A 0.0267(16) 0.0260(17) 0.0239(17) -0.0074(14) -0.0083(13) -0.0029(13)
N22A 0.0252(16) 0.0222(16) 0.0183(16) -0.0065(13) -0.0056(12) -0.0042(12)
C23A 0.029(2) 0.027(2) 0.0197(19) -0.0059(16) -0.0033(15) -0.0075(16)
C24A 0.031(2) 0.036(2) 0.027(2) -0.0055(18) -0.0004(17) -0.0084(18)
C25A 0.027(2) 0.036(2) 0.031(2) -0.0092(19) -0.0037(17) -0.0053(17)
C26A 0.0276(19) 0.0227(19) 0.025(2) -0.0049(16) -0.0091(15) -0.0039(15)
N31A 0.0184(14) 0.0183(15) 0.0262(17) -0.0084(13) -0.0048(12) -0.0024(12)
C32A 0.0211(17) 0.0184(18) 0.0244(19) -0.0083(15) -0.0049(14) -0.0010(14)
C33A 0.032(2) 0.0206(19) 0.023(2) -0.0054(16) -0.0071(16) -0.0019(15)
C34A 0.038(2) 0.024(2) 0.030(2) -0.0099(17) -0.0182(18) 0.0027(16)
C35A 0.0266(19) 0.024(2) 0.041(2) -0.0163(18) -0.0174(17) 0.0040(15)
C36A 0.0210(18) 0.0235(19) 0.031(2) -0.0127(17) -0.0057(15) -0.0036(14)
N41A 0.0163(14) 0.0235(16) 0.0279(18) -0.0063(14) -0.0036(12) -0.0064(12)
N42A 0.0161(14) 0.0186(15) 0.0287(17) -0.0056(13) -0.0105(12) -0.0018(11)
C43A 0.0228(18) 0.0194(18) 0.0203(18) -0.0041(15) -0.0030(14) -0.0036(14)
C44A 0.0267(19) 0.025(2) 0.025(2) -0.0027(16) -0.0019(15) -0.0079(15)
C45A 0.0211(18) 0.026(2) 0.031(2) -0.0058(17) 0.0003(15) -0.0108(15)
C46A 0.0192(17) 0.0246(19) 0.0247(19) -0.0085(16) -0.0062(14) -0.0042(14)
C51A 0.0197(17) 0.0227(19) 0.0238(19) -0.0067(15) -0.0064(14) -0.0032(14)
C52A 0.0156(16) 0.0227(19) 0.026(2) -0.0074(16) -0.0029(14) -0.0041(13)
C53A 0.0221(18) 0.031(2) 0.024(2) -0.0082(17) -0.0063(15) -0.0034(15)
C54A 0.028(2) 0.038(2) 0.033(2) -0.0172(19) -0.0108(17) -0.0034(17)
C55A 0.029(2) 0.026(2) 0.044(3) -0.0166(19) -0.0153(18) -0.0021(16)
C56A 0.0257(19) 0.025(2) 0.033(2) -0.0086(17) -0.0099(16) -0.0029(15)
N11B 0.0404(19) 0.0249(18) 0.0205(17) -0.0059(14) -0.0110(14) -0.0086(14)
C12B 0.044(2) 0.026(2) 0.026(2) -0.0020(17) -0.0164(18) -0.0106(18)
C13B 0.060(3) 0.038(3) 0.044(3) -0.010(2) -0.030(2) -0.015(2)
C14B 0.083(4) 0.040(3) 0.049(3) -0.023(3) -0.035(3) -0.009(3)
C15B 0.066(3) 0.048(3) 0.036(3) -0.025(2) -0.018(2) -0.003(3)
C16B 0.045(3) 0.044(3) 0.027(2) -0.019(2) -0.0091(19) -0.008(2)
C21B 0.037(2) 0.030(2) 0.029(2) 0.0015(18) -0.0135(18) -0.0151(18)
C22B 0.043(3) 0.043(3) 0.042(3) 0.005(2) -0.021(2) -0.020(2)
C23B 0.028(2) 0.060(3) 0.041(3) 0.005(2) -0.009(2) -0.015(2)
C24B 0.030(2) 0.056(3) 0.030(2) -0.002(2) -0.0003(18) -0.002(2)
C25B 0.033(2) 0.046(3) 0.024(2) -0.0076(19) -0.0036(17) -0.0084(19)
C26B 0.033(2) 0.032(2) 0.021(2) -0.0016(17) -0.0052(16) -0.0126(17)
N11C 0.0307(17) 0.0230(17) 0.0234(17) -0.0118(14) -0.0047(13) -0.0059(13)
C12C 0.0197(17) 0.027(2) 0.0214(19) -0.0119(16) -0.0044(14) -0.0032(14)
C13C 0.030(2) 0.035(2) 0.026(2) -0.0150(18) -0.0071(16) -0.0008(17)
C14C 0.045(3) 0.040(3) 0.038(3) -0.026(2) -0.012(2) -0.004(2)
C15C 0.069(3) 0.027(2) 0.042(3) -0.019(2) -0.009(2) -0.011(2)
C16C 0.055(3) 0.025(2) 0.034(2) -0.0125(19) -0.008(2) -0.011(2)
C21C 0.0198(17) 0.0229(19) 0.0187(18) -0.0073(15) -0.0018(13) -0.0052(14)
C22C 0.0229(18) 0.033(2) 0.0195(19) -0.0072(16) -0.0040(14) -0.0021(15)
C23C 0.0247(19) 0.026(2) 0.026(2) -0.0005(16) -0.0025(15) -0.0047(15)
C24C 0.0217(18) 0.022(2) 0.040(2) -0.0080(18) -0.0015(16) -0.0078(15)
C25C 0.0275(19) 0.025(2) 0.027(2) -0.0110(16) -0.0024(15) -0.0092(15)
C26C 0.0209(17) 0.0236(19) 0.0226(19) -0.0081(15) -0.0032(14) -0.0079(14)
F24C 0.0404(14) 0.0202(12) 0.0513(17) -0.0091(12) -0.0028(12) -0.0101(10)
F22C 0.0512(16) 0.0411(15) 0.0190(12) -0.0065(11) -0.0100(11) -0.0077(12)
F24B 0.0335(15) 0.097(3) 0.0481(19) -0.0262(19) 0.0000(13) 0.0074(16)
F22B 0.0540(19) 0.062(2) 0.075(2) -0.0110(18) -0.0350(18) -0.0250(16)
C11D 0.0251(19) 0.019(2) 0.032(2) 0.0112(17) -0.0100(16) -0.0086(15)
O12D 0.054(2) 0.041(2) 0.044(2) -0.0149(17) -0.0095(17) -0.0097(17)
C21D 0.026(2) 0.029(2) 0.026(2) -0.0062(17) -0.0056(16) -0.0103(16)
O22D 0.0265(16) 0.056(2) 0.0394(19) -0.0088(17) 0.0020(14) -0.0182(15)
C31D 0.0190(17) 0.035(2) 0.025(2) -0.0057(17) -0.0014(15) -0.0087(16)
O32D 0.0346(17) 0.062(2) 0.0243(17) -0.0039(16) -0.0084(13) -0.0136(16)
P1 0.0366(6) 0.0208(5) 0.0219(5) 0.0028(4) 0.0039(4) -0.0175(4)
F11 0.063(2) 0.0381(17) 0.0523(19) 0.0084(14) -0.0110(16) -0.0207(15)
F12 0.081(2) 0.0425(18) 0.054(2) -0.0118(16) 0.0084(18) -0.0258(17)
F13 0.121(7) 0.071(5) 0.118(8) 0.014(6) -0.056(6) -0.040(5)
F14 0.110(6) 0.045(3) 0.056(4) -0.014(3) 0.025(4) -0.035(4)
F15 0.080(5) 0.057(4) 0.119(7) 0.016(4) -0.056(5) -0.029(4)
F16 0.172(9) 0.081(5) 0.047(4) -0.023(4) 0.051(5) -0.062(7)
F13' 0.068(7) 0.056(6) 0.119(11) -0.002(8) 0.012(7) -0.023(5)
F14' 0.169(12) 0.086(8) 0.058(7) -0.021(6) -0.028(8) -0.036(10)
F15' 0.155(11) 0.041(5) 0.071(7) -0.007(5) -0.043(8) -0.031(8)
F16' 0.054(6) 0.057(6) 0.118(11) 0.001(8) 0.038(7) -0.021(5)
N11S 0.063(4) 0.088(5) 0.142(6) -0.063(4) -0.027(4) 0.007(3)
C12S 0.058(5) 0.072(6) 0.129(8) -0.072(5) -0.009(5) 0.012(4)
C13S 0.090(9) 0.090(9) 0.118(11) -0.071(8) 0.017(8) -0.005(7)
C12' 0.076(7) 0.083(7) 0.148(9) -0.062(7) -0.012(7) 0.012(6)
C13' 0.127(17) 0.142(17) 0.208(19) -0.048(17) -0.007(17) 0.039(15)

loop_
_atom_type_symbol
_atom_type_description
_atom_type_scat_dispersion_real
_atom_type_scat_dispersion_imag
_atom_type_scat_source
C C 0.0033 0.0016 'International Tables Vol C Tables 4.2.6.8 and 6.1.1.4'
N N 0.0061 0.0033 'International Tables Vol C Tables 4.2.6.8 and 6.1.1.4'
O O 0.0106 0.0060 'International Tables Vol C Tables 4.2.6.8 and 6.1.1.4'
F F 0.0171 0.0103 'International Tables Vol C Tables 4.2.6.8 and 6.1.1.4'
Cl Cl 0.1484 0.1585 'International Tables Vol C Tables 4.2.6.8 and 6.1.1.4'
Re Re -1.0185 7.2310 'International Tables Vol C Tables 4.2.6.8 and 6.1.1.4'
Ir Ir -1.4442 7.9887 'International Tables Vol C Tables 4.2.6.8 and 6.1.1.4'
P P 0.1023 0.0942 'International Tables Vol C Tables 4.2.6.8 and 6.1.1.4'
H H 0.0000 0.0000 'International Tables Vol C Tables 4.2.6.8 and 6.1.1.4'

loop_
_geom_angle_atom_site_label_1
_geom_angle_atom_site_label_2
_geom_angle_atom_site_label_3
_geom_angle
C31D Re2 C21D 85.27(17)
C31D Re2 C11D 89.27(18)
C21D Re2 C11D 91.63(17)
C31D Re2 N42A 103.09(14)
C21D Re2 N42A 170.08(15)
C11D Re2 N42A 93.79(15)
C31D Re2 N31A 176.92(14)
C21D Re2 N31A 97.73(15)
C11D Re2 N31A 91.33(15)
N42A Re2 N31A 73.86(12)
C31D Re2 Cl1 94.39(14)
C21D Re2 Cl1 91.10(13)
C11D Re2 Cl1 175.61(13)
N42A Re2 Cl1 83.03(9)
N31A Re2 Cl1 84.89(9)
C26B Ir1 C26C 88.45(16)
C26B Ir1 N11B 80.30(16)
C26C Ir1 N11B 94.81(15)
C26B Ir1 N11C 95.40(16)
C26C Ir1 N11C 80.03(15)
N11B Ir1 N11C 173.43(14)
C26B Ir1 N22A 168.35(15)
C26C Ir1 N22A 102.26(14)
N11B Ir1 N22A 94.09(13)
N11C Ir1 N22A 91.00(13)
C26B Ir1 N11A 94.31(15)
C26C Ir1 N11A 175.16(14)
N11B Ir1 N11A 89.58(13)
N11C Ir1 N11A 95.73(13)
N22A Ir1 N11A 75.34(13)
C16A N11A C12A 118.3(4)
C16A N11A Ir1 125.2(3)
C12A N11A Ir1 116.6(3)
N11A C12A C13A 121.8(4)
N11A C12A C23A 115.3(4)
C13A C12A C23A 122.9(4)
C12A C13A C14A 119.1(4)
C12A C13A H13A 120.4
C14A C13A H13A 120.4
C15A C14A C13A 119.1(4)
C15A C14A H14A 120.5
C13A C14A H14A 120.5
C14A C15A C16A 119.1(4)
C14A C15A H15A 120.5
C16A C15A H15A 120.5
N11A C16A C15A 122.6(4)
N11A C16A H16A 118.7
C15A C16A H16A 118.7
N22A N21A C25A 110.6(3)
N22A N21A C26A 121.9(3)
C25A N21A C26A 127.2(4)
C23A N22A N21A 105.9(3)
C23A N22A Ir1 116.0(3)
N21A N22A Ir1 138.0(3)
N22A C23A C24A 110.6(4)
N22A C23A C12A 116.7(4)
C24A C23A C12A 132.6(4)
C25A C24A C23A 104.7(4)
C25A C24A H24A 127.6
C23A C24A H24A 127.6
N21A C25A C24A 108.2(4)
N21A C25A H25A 125.9
C24A C25A H25A 125.9
N21A C26A C51A 112.9(3)
N21A C26A H26A 109.0
C51A C26A H26A 109.0
N21A C26A H26B 109.0
C51A C26A H26B 109.0
H26A C26A H26B 107.8
C36A N31A C32A 117.6(3)
C36A N31A Re2 124.9(3)
C32A N31A Re2 117.5(2)
N31A C32A C33A 122.6(4)
N31A C32A C43A 114.3(3)
C33A C32A C43A 123.1(4)
C32A C33A C34A 118.8(4)
C32A C33A H33A 120.6
C34A C33A H33A 120.6
C35A C34A C33A 119.2(4)
C35A C34A H34A 120.4
C33A C34A H34A 120.4
C34A C35A C36A 119.0(4)
C34A C35A H35A 120.5
C36A C35A H35A 120.5
N31A C36A C35A 122.8(4)
N31A C36A H36A 118.6
C35A C36A H36A 118.6
C45A N41A N42A 110.4(3)
C45A N41A C46A 127.6(3)
N42A N41A C46A 120.6(3)
C43A N42A N41A 105.5(3)
C43A N42A Re2 117.4(2)
N41A N42A Re2 135.9(3)
N42A C43A C44A 110.9(3)
N42A C43A C32A 116.1(3)
C44A C43A C32A 133.0(4)
C45A C44A C43A 104.9(4)
C45A C44A H44A 127.6
C43A C44A H44A 127.6
N41A C45A C44A 108.3(3)
N41A C45A H45A 125.8
C44A C45A H45A 125.8
N41A C46A C52A 111.7(3)
N41A C46A H46A 109.3
C52A C46A H46A 109.3
N41A C46A H46B 109.3
C52A C46A H46B 109.3
H46A C46A H46B 107.9
C56A C51A C52A 119.4(4)
C56A C51A C26A 120.8(4)
C52A C51A C26A 119.7(3)
C53A C52A C51A 119.7(4)
C53A C52A C46A 120.1(4)
C51A C52A C46A 120.2(3)
C52A C53A C54A 120.4(4)
C52A C53A H53A 119.8
C54A C53A H53A 119.8
C55A C54A C53A 120.0(4)
C55A C54A H54A 120.0
C53A C54A H54A 120.0
C54A C55A C56A 120.1(4)
C54A C55A H55A 120.0
C56A C55A H55A 120.0
C51A C56A C55A 120.4(4)
C51A C56A H56A 119.8
C55A C56A H56A 119.8
C16B N11B C12B 119.7(4)
C16B N11B Ir1 123.6(3)
C12B N11B Ir1 116.7(3)
N11B C12B C13B 119.2(4)
N11B C12B C21B 113.3(4)
C13B C12B C21B 127.5(4)
C14B C13B C12B 120.4(5)
C14B C13B H13B 119.8
C12B C13B H13B 119.8
C15B C14B C13B 119.5(5)
C15B C14B H14B 120.2
C13B C14B H14B 120.2
C14B C15B C16B 118.5(5)
C14B C15B H15B 120.7
C16B C15B H15B 120.7
N11B C16B C15B 122.7(5)
N11B C16B H16B 118.7
C15B C16B H16B 118.7
C22B C21B C26B 118.1(5)
C22B C21B C12B 126.4(4)
C26B C21B C12B 115.5(4)
F22B C22B C23B 116.5(4)
F22B C22B C21B 119.6(5)
C23B C22B C21B 123.9(5)
C22B C23B C24B 116.3(4)
C22B C23B H23B 121.8
C24B C23B H23B 121.8
F24B C24B C25B 118.8(5)
F24B C24B C23B 117.8(4)
C25B C24B C23B 123.5(5)
C24B C25B C26B 119.1(5)
C24B C25B H25B 120.4
C26B C25B H25B 120.4
C25B C26B C21B 119.0(4)
C25B C26B Ir1 126.6(3)
C21B C26B Ir1 114.2(3)
C16C N11C C12C 120.0(4)
C16C N11C Ir1 123.5(3)
C12C N11C Ir1 116.5(3)
N11C C12C C13C 119.9(4)
N11C C12C C21C 113.5(3)
C13C C12C C21C 126.6(4)
C14C C13C C12C 119.2(4)
C14C C13C H13C 120.4
C12C C13C H13C 120.4
C13C C14C C15C 119.9(4)
C13C C14C H14C 120.0
C15C C14C H14C 120.0
C16C C15C C14C 118.7(4)
C16C C15C H15C 120.7
C14C C15C H15C 120.7
N11C C16C C15C 122.2(5)
N11C C16C H16C 118.9
C15C C16C H16C 118.9
C22C C21C C26C 118.9(4)
C22C C21C C12C 125.8(4)
C26C C21C C12C 115.2(3)
F22C C22C C23C 117.0(4)
F22C C22C C21C 119.9(4)
C23C C22C C21C 123.1(4)
C22C C23C C24C 116.5(4)
C22C C23C H23C 121.8
C24C C23C H23C 121.8
F24C C24C C23C 117.2(4)
F24C C24C C25C 118.4(4)
C23C C24C C25C 124.4(4)
C24C C25C C26C 118.9(4)
C24C C25C H25C 120.6
C26C C25C H25C 120.6
C25C C26C C21C 118.2(4)
C25C C26C Ir1 127.0(3)
C21C C26C Ir1 114.7(3)
O12D C11D Re2 177.7(4)
O22D C21D Re2 177.6(4)
O32D C31D Re2 176.7(4)
F15' P1 F16' 93.1(5)
F13 P1 F16 91.0(4)
F13 P1 F15 178.1(4)
F16 P1 F15 90.5(4)
F15' P1 F13' 92.3(5)
F16' P1 F13' 173.5(6)
F13 P1 F14 90.4(4)
F16 P1 F14 178.5(4)
F15 P1 F14 88.1(4)
F15' P1 F11 95.0(5)
F13 P1 F11 92.5(4)
F16' P1 F11 88.4(5)
F16 P1 F11 86.6(3)
F15 P1 F11 88.6(3)
F13' P1 F11 94.7(5)
F14 P1 F11 92.9(3)
F15' P1 F12 88.3(5)
F13 P1 F12 86.1(4)
F16' P1 F12 92.4(5)
F16 P1 F12 90.3(3)
F15 P1 F12 92.8(3)
F13' P1 F12 84.2(5)
F14 P1 F12 90.2(3)
F11 P1 F12 176.5(2)
F15' P1 F14' 176.4(7)
F16' P1 F14' 87.1(5)
F13' P1 F14' 87.3(5)
F11 P1 F14' 88.5(6)
F12 P1 F14' 88.2(6)
N11S C12S C13S 178.7(15)
C12S C13S H13D 109.5
C12S C13S H13E 109.5
H13D C13S H13E 109.5
C12S C13S H13F 109.5
H13D C13S H13F 109.5
H13E C13S H13F 109.5
N11S C12' C13' 170(3)
C12' C13' H13G 109.5
C12' C13' H13H 109.5
H13G C13' H13H 109.5
C12' C13' H13I 109.5
H13G C13' H13I 109.5
H13H C13' H13I 109.5

loop_
_geom_bond_atom_site_label_1
_geom_bond_atom_site_label_2
_geom_bond_distance
Re2 C31D 1.910(4)
Re2 C21D 1.930(4)
Re2 C11D 1.954(5)
Re2 N42A 2.174(3)
Re2 N31A 2.199(3)
Re2 Cl1 2.4824(12)
Ir1 C26B 2.012(4)
Ir1 C26C 2.013(4)
Ir1 N11B 2.047(3)
Ir1 N11C 2.053(3)
Ir1 N22A 2.166(3)
Ir1 N11A 2.168(3)
N11A C16A 1.348(5)
N11A C12A 1.354(5)
C12A C13A 1.388(6)
C12A C23A 1.463(6)
C13A C14A 1.388(7)
C13A H13A 0.9500
C14A C15A 1.379(7)
C14A H14A 0.9500
C15A C16A 1.381(6)
C15A H15A 0.9500
C16A H16A 0.9500
N21A N22A 1.351(4)
N21A C25A 1.355(6)
N21A C26A 1.449(5)
N22A C23A 1.351(5)
C23A C24A 1.398(6)
C24A C25A 1.377(6)
C24A H24A 0.9500
C25A H25A 0.9500
C26A C51A 1.512(6)
C26A H26A 0.9900
C26A H26B 0.9900
N31A C36A 1.351(5)
N31A C32A 1.359(5)
C32A C33A 1.386(6)
C32A C43A 1.469(5)
C33A C34A 1.388(6)
C33A H33A 0.9500
C34A C35A 1.382(7)
C34A H34A 0.9500
C35A C36A 1.386(6)
C35A H35A 0.9500
C36A H36A 0.9500
N41A C45A 1.352(5)
N41A N42A 1.357(4)
N41A C46A 1.455(5)
N42A C43A 1.348(5)
C43A C44A 1.392(5)
C44A C45A 1.370(6)
C44A H44A 0.9500
C45A H45A 0.9500
C46A C52A 1.518(5)
C46A H46A 0.9900
C46A H46B 0.9900
C51A C56A 1.393(6)
C51A C52A 1.400(6)
C52A C53A 1.393(6)
C53A C54A 1.395(6)
C53A H53A 0.9500
C54A C55A 1.379(7)
C54A H54A 0.9500
C55A C56A 1.395(6)
C55A H55A 0.9500
C56A H56A 0.9500
N11B C16B 1.341(6)
N11B C12B 1.363(6)
C12B C13B 1.398(6)
C12B C21B 1.464(7)
C13B C14B 1.381(8)
C13B H13B 0.9500
C14B C15B 1.367(8)
C14B H14B 0.9500
C15B C16B 1.382(6)
C15B H15B 0.9500
C16B H16B 0.9500
C21B C22B 1.392(6)
C21B C26B 1.425(6)
C22B F22B 1.359(6)
C22B C23B 1.369(8)
C23B C24B 1.387(8)
C23B H23B 0.9500
C24B F24B 1.352(6)
C24B C25B 1.385(7)
C25B C26B 1.396(6)
C25B H25B 0.9500
N11C C16C 1.341(5)
N11C C12C 1.367(5)
C12C C13C 1.402(5)
C12C C21C 1.465(5)
C13C C14C 1.382(7)
C13C H13C 0.9500
C14C C15C 1.387(7)
C14C H14C 0.9500
C15C C16C 1.378(6)
C15C H15C 0.9500
C16C H16C 0.9500
C21C C22C 1.401(6)
C21C C26C 1.422(5)
C22C F22C 1.355(5)
C22C C23C 1.366(6)
C23C C24C 1.375(6)
C23C H23C 0.9500
C24C F24C 1.357(5)
C24C C25C 1.380(6)
C25C C26C 1.405(5)
C25C H25C 0.9500
C11D O12D 1.088(6)
C21D O22D 1.144(5)
C31D O32D 1.153(5)
P1 F15' 1.512(7)
P1 F13 1.546(6)
P1 F16' 1.567(7)
P1 F16 1.575(5)
P1 F15 1.582(5)
P1 F13' 1.590(7)
P1 F14 1.593(5)
P1 F11 1.601(3)
P1 F12 1.612(3)
P1 F14' 1.631(8)
N11S C12' 1.159(5)
N11S C12S 1.182(7)
C12S C13S 1.456(8)
C13S H13D 0.9800
C13S H13E 0.9800
C13S H13F 0.9800
C12' C13' 1.465(5)
C13' H13G 0.9800
C13' H13H 0.9800
C13' H13I 0.9800

loop_
_geom_torsion_atom_site_label_1
_geom_torsion_atom_site_label_2
_geom_torsion_atom_site_label_3
_geom_torsion_atom_site_label_4
_geom_torsion
C16A N11A C12A C13A -2.5(6)
Ir1 N11A C12A C13A 177.1(3)
C16A N11A C12A C23A 178.2(4)
Ir1 N11A C12A C23A -2.2(5)
N11A C12A C13A C14A 1.5(7)
C23A C12A C13A C14A -179.2(4)
C12A C13A C14A C15A 0.2(7)
C13A C14A C15A C16A -0.9(8)
C12A N11A C16A C15A 1.8(6)
Ir1 N11A C16A C15A -177.7(3)
C14A C15A C16A N11A -0.2(7)
C25A N21A N22A C23A 1.8(4)
C26A N21A N22A C23A 175.6(4)
C25A N21A N22A Ir1 178.7(3)
C26A N21A N22A Ir1 -7.5(6)
N21A N22A C23A C24A -1.6(5)
Ir1 N22A C23A C24A -179.3(3)
N21A N22A C23A C12A 176.4(3)
Ir1 N22A C23A C12A -1.3(5)
N11A C12A C23A N22A 2.3(5)
C13A C12A C23A N22A -177.0(4)
N11A C12A C23A C24A 179.8(5)
C13A C12A C23A C24A 0.5(8)
N22A C23A C24A C25A 0.9(5)
C12A C23A C24A C25A -176.7(4)
N22A N21A C25A C24A -1.3(5)
C26A N21A C25A C24A -174.7(4)
C23A C24A C25A N21A 0.2(5)
N22A N21A C26A C51A -88.5(4)
C25A N21A C26A C51A 84.3(5)
C36A N31A C32A C33A 1.8(5)
Re2 N31A C32A C33A -177.6(3)
C36A N31A C32A C43A -178.5(3)
Re2 N31A C32A C43A 2.1(4)
N31A C32A C33A C34A -2.1(6)
C43A C32A C33A C34A 178.3(4)
C32A C33A C34A C35A 0.6(6)
C33A C34A C35A C36A 1.0(6)
C32A N31A C36A C35A -0.1(6)
Re2 N31A C36A C35A 179.3(3)
C34A C35A C36A N31A -1.3(6)
C45A N41A N42A C43A 0.2(4)
C46A N41A N42A C43A 167.9(3)
C45A N41A N42A Re2 167.1(3)
C46A N41A N42A Re2 -25.3(5)
N41A N42A C43A C44A 0.0(4)
Re2 N42A C43A C44A -169.7(3)
N41A N42A C43A C32A 179.9(3)
Re2 N42A C43A C32A 10.2(4)
N31A C32A C43A N42A -8.0(5)
C33A C32A C43A N42A 171.7(4)
N31A C32A C43A C44A 171.9(4)
C33A C32A C43A C44A -8.5(7)
N42A C43A C44A C45A -0.3(5)
C32A C43A C44A C45A 179.9(4)
N42A N41A C45A C44A -0.4(5)
C46A N41A C45A C44A -166.9(4)
C43A C44A C45A N41A 0.4(5)
C45A N41A C46A C52A 97.6(5)
N42A N41A C46A C52A -67.7(4)
N21A C26A C51A C56A 8.9(5)
N21A C26A C51A C52A -172.5(3)
C56A C51A C52A C53A 3.2(5)
C26A C51A C52A C53A -175.4(3)
C56A C51A C52A C46A -177.6(3)
C26A C51A C52A C46A 3.9(5)
N41A C46A C52A C53A -20.2(5)
N41A C46A C52A C51A 160.6(3)
C51A C52A C53A C54A -1.2(6)
C46A C52A C53A C54A 179.5(3)
C52A C53A C54A C55A -1.2(6)
C53A C54A C55A C56A 1.6(6)
C52A C51A C56A C55A -2.9(6)
C26A C51A C56A C55A 175.7(4)
C54A C55A C56A C51A 0.5(6)
C16B N11B C12B C13B 0.2(6)
Ir1 N11B C12B C13B -176.8(3)
C16B N11B C12B C21B -179.8(4)
Ir1 N11B C12B C21B 3.2(5)
N11B C12B C13B C14B -0.2(7)
C21B C12B C13B C14B 179.8(5)
C12B C13B C14B C15B 0.0(8)
C13B C14B C15B C16B 0.2(8)
C12B N11B C16B C15B 0.0(7)
Ir1 N11B C16B C15B 176.7(4)
C14B C15B C16B N11B -0.2(8)
N11B C12B C21B C22B 174.4(4)
C13B C12B C21B C22B -5.6(8)
N11B C12B C21B C26B -2.9(5)
C13B C12B C21B C26B 177.0(4)
C26B C21B C22B F22B -179.1(4)
C12B C21B C22B F22B 3.7(7)
C26B C21B C22B C23B 1.6(7)
C12B C21B C22B C23B -175.7(5)
F22B C22B C23B C24B -179.9(4)
C21B C22B C23B C24B -0.6(8)
C22B C23B C24B F24B 178.7(5)
C22B C23B C24B C25B -1.1(8)
F24B C24B C25B C26B -178.1(4)
C23B C24B C25B C26B 1.7(8)
C24B C25B C26B C21B -0.6(7)
C24B C25B C26B Ir1 174.1(4)
C22B C21B C26B C25B -1.0(6)
C12B C21B C26B C25B 176.6(4)
C22B C21B C26B Ir1 -176.3(3)
C12B C21B C26B Ir1 1.3(5)
C16C N11C C12C C13C 2.2(6)
Ir1 N11C C12C C13C -177.2(3)
C16C N11C C12C C21C -176.8(4)
Ir1 N11C C12C C21C 3.8(4)
N11C C12C C13C C14C -1.7(6)
C21C C12C C13C C14C 177.3(4)
C12C C13C C14C C15C -0.2(7)
C13C C14C C15C C16C 1.4(8)
C12C N11C C16C C15C -1.0(7)
Ir1 N11C C16C C15C 178.4(4)
C14C C15C C16C N11C -0.9(8)
N11C C12C C21C C22C 174.7(4)
C13C C12C C21C C22C -4.3(6)
N11C C12C C21C C26C -2.6(5)
C13C C12C C21C C26C 178.4(4)
C26C C21C C22C F22C 178.6(3)
C12C C21C C22C F22C 1.4(6)
C26C C21C C22C C23C -1.0(6)
C12C C21C C22C C23C -178.2(4)
F22C C22C C23C C24C -179.8(3)
C21C C22C C23C C24C -0.1(6)
C22C C23C C24C F24C -179.3(3)
C22C C23C C24C C25C 0.5(6)
F24C C24C C25C C26C -179.9(3)
C23C C24C C25C C26C 0.3(6)
C24C C25C C26C C21C -1.4(6)
C24C C25C C26C Ir1 177.5(3)
C22C C21C C26C C25C 1.7(5)
C12C C21C C26C C25C 179.3(3)
C22C C21C C26C Ir1 -177.3(3)
C12C C21C C26C Ir1 0.2(4)
C12S N11S C12' C13' -47(14)
